data_3000468
loop_
_publ_author_name
'Mark Paskevicius'

_journal_name_full 'To be published'
_chemical_formula_sum 'B12 H11 N Na'
_space_group_name_Hall 'P 2ac 2ab'
_space_group_name_H-M_alt 'P 21 21 21'
_cell_angle_alpha 90.0000
_cell_angle_beta 90.0000
_cell_angle_gamma 90.0000
_cell_length_a 7.19271(11)
_cell_length_b 9.91793(16)
_cell_length_c 14.55046(20)
_cell_measurement_temperature 353
_cell_volume 1037.98(3)
_diffrn_radiation_type synchrotron
_refine_ls_R_I_factor 21.4923
_cod_database_code 3000468
_cod_hold_until_date 2024-05-12

loop_
_atom_site_label
_atom_site_fract_x
_atom_site_fract_y
_atom_site_fract_z
? ? ? ?
